data_7053588
loop_
_publ_author_name
'Papagni, Antonio'
'Buttero, Paola Del'
'Bertarelli, Chiara'
'Miozzo, Luciano'
'Moret, Massimo'
'Pryce, Mary T.'
'Rizzato, Silvia'

_publ_section_title
;
 Novel fluorinated amino-stilbenes and their solid-state photodimerization
;
_journal_issue 11
_journal_name_full 'New Journal of Chemistry'
_journal_page_first 2612
_journal_paper_doi 10.1039/c0nj00264j
_journal_volume 34
_journal_year 2010
_chemical_formula_moiety 'C16 H12 F5 N'
_chemical_formula_sum 'C16 H12 F5 N'
_chemical_formula_weight 313.27
_chemical_name_common trans-2,3,4,5,6-pentafluoro-4'-dimethylamino-stilbene
_chemical_name_systematic
;
trans-2,3,4,5,6-pentafluoro-4'-dimethylamino-stilbene
;
_space_group_IT_number 14
_symmetry_cell_setting monoclinic
_symmetry_space_group_name_Hall '-P 2yn'
_symmetry_space_group_name_H-M 'P 1 21/n 1'
_atom_sites_solution_hydrogens geom
_atom_sites_solution_primary direct
_atom_sites_solution_secondary difmap
_audit_creation_method SHELXL-97
_cell_angle_alpha 90.00
_cell_angle_beta 95.933(2)
_cell_angle_gamma 90.00
_cell_formula_units_Z 4
_cell_length_a 6.3683(4)
_cell_length_b 30.029(2)
_cell_length_c 7.2921(5)
_cell_measurement_temperature 293(2)
_cell_measurement_theta_max 20
_cell_measurement_theta_min 5
_cell_volume 1387.03(16)
_computing_structure_refinement 'SHELXL-97 (Sheldrick, 1997)'
_computing_structure_solution 'SHELXS-97 (Sheldrick, 1990)'
_diffrn_ambient_temperature 293(2)
_diffrn_measured_fraction_theta_full 0.995
_diffrn_measured_fraction_theta_max 0.995
_diffrn_measurement_device_type 'area detector'
_diffrn_measurement_method 'omega scan'
_diffrn_radiation_monochromator graphite
_diffrn_radiation_source 'fine-focus sealed tube'
_diffrn_radiation_type MoK\a
_diffrn_radiation_wavelength 0.71073
_diffrn_reflns_av_R_equivalents 0.0377
_diffrn_reflns_av_sigmaI/netI 0.0332
_diffrn_reflns_limit_h_max 7
_diffrn_reflns_limit_h_min -7
_diffrn_reflns_limit_k_max 35
_diffrn_reflns_limit_k_min -35
_diffrn_reflns_limit_l_max 8
_diffrn_reflns_limit_l_min -8
_diffrn_reflns_number 11419
_diffrn_reflns_theta_full 25.03
_diffrn_reflns_theta_max 25.03
_diffrn_reflns_theta_min 1.36
_diffrn_standards_decay_% 0
_exptl_absorpt_coefficient_mu 0.135
_exptl_absorpt_correction_T_max 0.99
_exptl_absorpt_correction_T_min 0.758
_exptl_absorpt_correction_type empirical
_exptl_absorpt_process_details SADABS
_exptl_crystal_colour colorless
_exptl_crystal_density_diffrn 1.500
_exptl_crystal_density_method 'not measured'
_exptl_crystal_description platelet
_exptl_crystal_F_000 640
_exptl_crystal_size_max 0.22
_exptl_crystal_size_mid 0.18
_exptl_crystal_size_min 0.10
_refine_diff_density_max 0.323
_refine_diff_density_min -0.281
_refine_diff_density_rms 0.040
_refine_ls_extinction_method none
_refine_ls_goodness_of_fit_ref 0.818
_refine_ls_hydrogen_treatment riding
_refine_ls_matrix_type full
_refine_ls_number_parameters 175
_refine_ls_number_reflns 2439
_refine_ls_number_restraints 0
_refine_ls_restrained_S_all 0.818
_refine_ls_R_factor_all 0.0882
_refine_ls_R_factor_gt 0.0553
_refine_ls_shift/su_max 0.000
_refine_ls_shift/su_mean 0.000
_refine_ls_structure_factor_coef Fsqd
_refine_ls_weighting_details 'calc w=1/[\s^2^(Fo^2^)+(0.0685P)^2^+1.2419P] where P=(Fo^2^+2Fc^2^)/3'
_refine_ls_weighting_scheme calc
_refine_ls_wR_factor_gt 0.1331
_refine_ls_wR_factor_ref 0.1493
_reflns_number_gt 1416
_reflns_number_total 2439
_reflns_threshold_expression 'all reflections'
_cod_data_source_file c0nj00264j.txt
_cod_data_source_block MoretHnu
_cod_original_cell_volume 1387.01(16)
_cod_original_sg_symbol_H-M P21/n
_cod_database_code 7053588

loop_
_symmetry_equiv_pos_as_xyz
'x, y, z'
'-x+1/2, y+1/2, -z+1/2'
'-x, -y, -z'
'x-1/2, -y-1/2, z-1/2'

loop_
_atom_site_label
_atom_site_type_symbol
_atom_site_fract_x
_atom_site_fract_y
_atom_site_fract_z
_atom_site_U_iso_or_equiv
_atom_site_adp_type
_atom_site_occupancy
_atom_site_symmetry_multiplicity
_atom_site_calc_flag
_atom_site_refinement_flags
F1 F 0.9906(3) 0.05177(6) 0.9142(3) 0.0741(6) Uani 1 1 d .
F2 F 1.1003(3) 0.13772(6) 0.9357(3) 0.0851(6) Uani 1 1 d .
F3 F 0.8209(3) 0.20181(6) 0.8109(3) 0.0914(7) Uani 1 1 d .
F4 F 0.4265(3) 0.17807(6) 0.6681(3) 0.0884(7) Uani 1 1 d .
F5 F 0.3112(3) 0.09326(6) 0.6459(3) 0.0709(5) Uani 1 1 d .
N N 0.2136(4) -0.18263(9) 0.7094(4) 0.0780(9) Uani 1 1 d .
C6 C 0.6481(3) 0.06947(4) 0.7812(3) 0.0496(7) Uani 1 1 d G
C1 C 0.8504(3) 0.08137(6) 0.8547(3) 0.0561(8) Uani 1 1 d G
C2 C 0.9088(2) 0.12597(6) 0.8645(3) 0.0592(8) Uani 1 1 d G
C3 C 0.7649(3) 0.15868(5) 0.8010(3) 0.0636(9) Uani 1 1 d G
C4 C 0.5625(3) 0.14679(5) 0.7275(3) 0.0619(8) Uani 1 1 d G
C5 C 0.5041(2) 0.10219(6) 0.7176(3) 0.0542(7) Uani 1 1 d G
C7 C 0.5958(5) 0.02107(10) 0.7785(4) 0.0564(8) Uani 1 1 d .
H7 H 0.7045 0.0021 0.8237 0.068 Uiso 1 1 calc R
C8 C 0.4149(5) 0.00157(10) 0.7202(4) 0.0577(8) Uani 1 1 d .
H8 H 0.3053 0.0203 0.6747 0.069 Uiso 1 1 calc R
C9 C 0.3673(3) -0.04712(4) 0.7194(3) 0.0520(7) Uani 1 1 d G
C10 C 0.5208(2) -0.07865(6) 0.7745(3) 0.0551(8) Uani 1 1 d G
H10 H 0.6577 -0.0696 0.8140 0.066 Uiso 1 1 calc R
C11 C 0.4696(2) -0.12366(5) 0.7705(3) 0.0568(8) Uani 1 1 d G
H11 H 0.5723 -0.1448 0.8074 0.068 Uiso 1 1 calc R
C12 C 0.2649(3) -0.13715(4) 0.7115(3) 0.0515(7) Uani 1 1 d G
C13 C 0.1114(2) -0.10561(6) 0.6564(3) 0.0568(8) Uani 1 1 d G
H13 H -0.0255 -0.1146 0.6169 0.068 Uiso 1 1 calc R
C14 C 0.1626(2) -0.06060(5) 0.6604(3) 0.0569(8) Uani 1 1 d G
H14 H 0.0599 -0.0395 0.6235 0.068 Uiso 1 1 calc R
C15 C 0.0013(5) -0.19733(12) 0.6573(6) 0.0881(12) Uani 1 1 d .
H151 H -0.0041 -0.2292 0.6625 0.106 Uiso 1 1 calc R
H152 H -0.0433 -0.1876 0.5340 0.106 Uiso 1 1 calc R
H153 H -0.0906 -0.1850 0.7405 0.106 Uiso 1 1 calc R
C16 C 0.3732(6) -0.21576(11) 0.7473(6) 0.0909(12) Uani 1 1 d .
H161 H 0.3099 -0.2448 0.7379 0.109 Uiso 1 1 calc R
H162 H 0.4415 -0.2115 0.8697 0.109 Uiso 1 1 calc R
H163 H 0.4754 -0.2132 0.6599 0.109 Uiso 1 1 calc R

loop_
_atom_site_aniso_label
_atom_site_aniso_U_11
_atom_site_aniso_U_22
_atom_site_aniso_U_33
_atom_site_aniso_U_23
_atom_site_aniso_U_13
_atom_site_aniso_U_12
F1 0.0578(11) 0.0703(12) 0.0915(14) -0.0002(10) -0.0053(10) 0.0124(9)
F2 0.0635(12) 0.0902(14) 0.0995(15) -0.0172(11) -0.0023(11) -0.0171(10)
F3 0.1026(16) 0.0561(12) 0.1156(17) -0.0029(11) 0.0107(13) -0.0169(11)
F4 0.0901(15) 0.0625(12) 0.1092(16) 0.0181(11) -0.0065(12) 0.0143(10)
F5 0.0577(11) 0.0687(12) 0.0826(13) 0.0065(9) -0.0105(9) 0.0017(9)
N 0.0584(17) 0.0534(17) 0.120(3) -0.0027(16) 0.0007(16) -0.0007(13)
C6 0.0517(17) 0.0556(18) 0.0419(16) -0.0006(13) 0.0062(13) 0.0012(14)
C1 0.0549(18) 0.065(2) 0.0488(18) -0.0009(14) 0.0066(14) 0.0042(15)
C2 0.0532(19) 0.068(2) 0.0556(19) -0.0084(16) 0.0041(14) -0.0109(16)
C3 0.076(2) 0.054(2) 0.062(2) -0.0017(16) 0.0107(17) -0.0099(17)
C4 0.069(2) 0.058(2) 0.059(2) 0.0086(15) 0.0063(16) 0.0066(17)
C5 0.0551(19) 0.0602(19) 0.0469(17) 0.0033(14) 0.0028(14) 0.0006(15)
C7 0.0572(18) 0.0581(19) 0.0531(18) 0.0004(14) 0.0016(14) 0.0030(15)
C8 0.0581(19) 0.0567(19) 0.0574(18) 0.0018(15) 0.0009(15) 0.0035(15)
C9 0.0550(18) 0.0544(18) 0.0466(16) 0.0013(13) 0.0061(13) 0.0033(14)
C10 0.0438(16) 0.064(2) 0.0565(18) -0.0040(15) 0.0011(13) -0.0025(14)
C11 0.0501(18) 0.0548(19) 0.064(2) -0.0012(15) -0.0002(14) 0.0079(14)
C12 0.0509(17) 0.0504(17) 0.0527(18) -0.0015(13) 0.0029(14) 0.0012(13)
C13 0.0452(16) 0.064(2) 0.0590(19) -0.0009(15) -0.0039(14) -0.0022(14)
C14 0.0537(18) 0.0581(19) 0.0572(19) 0.0043(14) -0.0022(14) 0.0064(14)
C15 0.078(3) 0.063(2) 0.120(3) -0.018(2) -0.001(2) -0.0138(19)
C16 0.088(3) 0.053(2) 0.131(4) 0.010(2) 0.009(2) 0.0066(19)

loop_
_atom_type_symbol
_atom_type_description
_atom_type_scat_dispersion_real
_atom_type_scat_dispersion_imag
_atom_type_scat_source
C C 0.0033 0.0016 'International Tables Vol C Tables 4.2.6.8 and 6.1.1.4'
H H 0.0000 0.0000 'International Tables Vol C Tables 4.2.6.8 and 6.1.1.4'
N N 0.0061 0.0033 'International Tables Vol C Tables 4.2.6.8 and 6.1.1.4'
F F 0.0171 0.0103 'International Tables Vol C Tables 4.2.6.8 and 6.1.1.4'

loop_
_geom_angle_atom_site_label_1
_geom_angle_atom_site_label_2
_geom_angle_atom_site_label_3
_geom_angle
C12 N C16 121.0(3)
C12 N C15 120.9(3)
C16 N C15 118.0(3)
C1 C6 C5 120.0
C1 C6 C7 116.90(17)
C5 C6 C7 123.09(17)
F1 C1 C6 121.97(16)
F1 C1 C2 118.02(16)
C6 C1 C2 120.0
F2 C2 C1 120.55(16)
F2 C2 C3 119.45(17)
C1 C2 C3 120.0
F3 C3 C4 119.93(17)
F3 C3 C2 120.07(17)
C4 C3 C2 120.0
F4 C4 C3 119.64(16)
F4 C4 C5 120.36(16)
C3 C4 C5 120.0
F5 C5 C4 116.88(15)
F5 C5 C6 123.12(15)
C4 C5 C6 120.0
C8 C7 C6 128.4(3)
C8 C7 H7 115.8
C6 C7 H7 115.8
C7 C8 C9 127.2(3)
C7 C8 H8 116.4
C9 C8 H8 116.4
C10 C9 C14 120.0
C10 C9 C8 121.96(16)
C14 C9 C8 118.04(16)
C9 C10 C11 120.0
C9 C10 H10 120.0
C11 C10 H10 120.0
C12 C11 C10 120.0
C12 C11 H11 120.0
C10 C11 H11 120.0
C13 C12 C11 120.0
C13 C12 N 120.22(17)
C11 C12 N 119.78(17)
C14 C13 C12 120.0
C14 C13 H13 120.0
C12 C13 H13 120.0
C13 C14 C9 120.0
C13 C14 H14 120.0
C9 C14 H14 120.0
N C15 H151 109.5
N C15 H152 109.5
H151 C15 H152 109.5
N C15 H153 109.5
H151 C15 H153 109.5
H152 C15 H153 109.5
N C16 H161 109.5
N C16 H162 109.5
H161 C16 H162 109.5
N C16 H163 109.5
H161 C16 H163 109.5
H162 C16 H163 109.5

loop_
_geom_bond_atom_site_label_1
_geom_bond_atom_site_label_2
_geom_bond_distance
F1 C1 1.302(2)
F2 C2 1.323(2)
F3 C3 1.343(2)
F4 C4 1.320(2)
F5 C5 1.312(2)
N C12 1.404(3)
N C16 1.429(4)
N C15 1.435(4)
C6 C1 1.3900
C6 C5 1.3900
C6 C7 1.491(3)
C1 C2 1.3900
C2 C3 1.3900
C3 C4 1.3900
C4 C5 1.3900
C7 C8 1.322(4)
C7 H7 0.9300
C8 C9 1.493(3)
C8 H8 0.9300
C9 C10 1.3900
C9 C14 1.3900
C10 C11 1.3900
C10 H10 0.9300
C11 C12 1.3900
C11 H11 0.9300
C12 C13 1.3900
C13 C14 1.3900
C13 H13 0.9300
C14 H14 0.9300
C15 H151 0.9600
C15 H152 0.9600
C15 H153 0.9600
C16 H161 0.9600
C16 H162 0.9600
C16 H163 0.9600
